data_7011651
loop_
_publ_author_name
'McMorran, David A.'
'Steel, Peter J.'

_publ_section_title
;
 New U- and Y-shaped components for metallosupramolecular assemblies:
 synthesis and coordination chemistry of 2,6-bis(3-pyridyloxy)pyrazine
;
_journal_issue 17
_journal_name_full 'Journal of the Chemical Society, Dalton Transactions'
_journal_page_first 3321
_journal_paper_doi 10.1039/b202593k
_journal_year 2002
_chemical_formula_sum 'C14 H10 Ag N5 O5'
_chemical_formula_weight 436.14
_space_group_IT_number 14
_symmetry_space_group_name_Hall '-P 2yn'
_symmetry_space_group_name_H-M 'P 1 21/n 1'
_atom_sites_solution_hydrogens geom
_atom_sites_solution_primary direct
_atom_sites_solution_secondary difmap
_audit_creation_method SHELXL-97
_cell_angle_alpha 90.00
_cell_angle_beta 107.113(12)
_cell_angle_gamma 90.00
_cell_formula_units_Z 4
_cell_length_a 8.929(4)
_cell_length_b 18.100(9)
_cell_length_c 10.233(4)
_cell_measurement_temperature 168(2)
_cell_volume 1580.6(12)
_computing_structure_refinement 'SHELXL-97 (Sheldrick, 1997)'
_computing_structure_solution 'SHELXS-97 (Sheldrick, 1990)'
_diffrn_ambient_temperature 168(2)
_diffrn_measured_fraction_theta_full 0.984
_diffrn_measured_fraction_theta_max 0.984
_diffrn_radiation_monochromator graphite
_diffrn_radiation_source 'fine-focus sealed tube'
_diffrn_radiation_type MoK\a
_diffrn_radiation_wavelength 0.71073
_diffrn_reflns_av_R_equivalents 0.0320
_diffrn_reflns_av_sigmaI/netI 0.0171
_diffrn_reflns_limit_h_max 11
_diffrn_reflns_limit_h_min -11
_diffrn_reflns_limit_k_max 22
_diffrn_reflns_limit_k_min -22
_diffrn_reflns_limit_l_max 6
_diffrn_reflns_limit_l_min -12
_diffrn_reflns_number 19720
_diffrn_reflns_theta_full 26.42
_diffrn_reflns_theta_max 26.42
_diffrn_reflns_theta_min 2.25
_exptl_absorpt_coefficient_mu 1.313
_exptl_absorpt_correction_T_max 0.8799
_exptl_absorpt_correction_T_min 0.4824
_exptl_crystal_density_diffrn 1.833
_exptl_crystal_density_method 'not measured'
_exptl_crystal_F_000 864
_exptl_crystal_size_max 0.65
_exptl_crystal_size_mid 0.25
_exptl_crystal_size_min 0.10
_refine_diff_density_max 0.268
_refine_diff_density_min -0.750
_refine_diff_density_rms 0.068
_refine_ls_extinction_method none
_refine_ls_goodness_of_fit_ref 1.019
_refine_ls_hydrogen_treatment mixed
_refine_ls_matrix_type full
_refine_ls_number_parameters 226
_refine_ls_number_reflns 3202
_refine_ls_number_restraints 0
_refine_ls_restrained_S_all 1.019
_refine_ls_R_factor_all 0.0253
_refine_ls_R_factor_gt 0.0212
_refine_ls_shift/su_max 0.001
_refine_ls_shift/su_mean 0.000
_refine_ls_structure_factor_coef Fsqd
_refine_ls_weighting_details 'calc w=1/[\s^2^(Fo^2^)+(0.0417P)^2^+0.0000P] where P=(Fo^2^+2Fc^2^)/3'
_refine_ls_weighting_scheme calc
_refine_ls_wR_factor_gt 0.0563
_refine_ls_wR_factor_ref 0.0575
_reflns_number_gt 2805
_reflns_number_total 3202
_reflns_threshold_expression >2sigma(I)
_cod_data_source_file b202593k.txt
_cod_data_source_block 3dmu1
_cod_original_cell_volume 1580.5(12)
_cod_database_code 7011651

loop_
_symmetry_equiv_pos_as_xyz
'x, y, z'
'-x+1/2, y+1/2, -z+1/2'
'-x, -y, -z'
'x-1/2, -y-1/2, z-1/2'

loop_
_atom_site_label
_atom_site_type_symbol
_atom_site_fract_x
_atom_site_fract_y
_atom_site_fract_z
_atom_site_U_iso_or_equiv
_atom_site_adp_type
_atom_site_occupancy
_atom_site_symmetry_multiplicity
_atom_site_calc_flag
_atom_site_refinement_flags
_atom_site_disorder_assembly
_atom_site_disorder_group
Ag1 Ag 0.578406(16) 0.048286(8) 0.258575(13) 0.02782(7) Uani 1 1 d . . .
N11 N 0.37398(19) 0.12623(8) 0.20838(15) 0.0280(3) Uani 1 1 d . . .
C12 C 0.3303(2) 0.15658(10) 0.31188(17) 0.0261(4) Uani 1 1 d . . .
H12A H 0.3792 0.1401 0.4026 0.031 Uiso 1 1 calc R . .
C13 C 0.2177(2) 0.21044(10) 0.29032(18) 0.0264(4) Uani 1 1 d . . .
C14 C 0.1406(2) 0.23476(11) 0.1598(2) 0.0346(4) Uani 1 1 d . . .
H14A H 0.0596 0.2707 0.1434 0.041 Uiso 1 1 calc R . .
C15 C 0.1872(3) 0.20407(12) 0.05425(19) 0.0353(5) Uani 1 1 d . . .
H15A H 0.1393 0.2196 -0.0372 0.042 Uiso 1 1 calc R . .
C16 C 0.3029(2) 0.15102(11) 0.08129(18) 0.0301(4) Uani 1 1 d . . .
H16A H 0.3337 0.1311 0.0072 0.036 Uiso 1 1 calc R . .
O10 O 0.18190(16) 0.23641(7) 0.40570(13) 0.0317(3) Uani 1 1 d . . .
N21 N 0.27301(17) 0.35135(8) 0.36353(14) 0.0235(3) Uani 1 1 d . . .
C22 C 0.2165(2) 0.30846(10) 0.44212(17) 0.0242(4) Uani 1 1 d . . .
C23 C 0.1899(2) 0.33261(11) 0.56209(18) 0.0295(4) Uani 1 1 d . . .
H23A H 0.1514 0.2993 0.6164 0.035 Uiso 1 1 calc R . .
N24 N 0.21880(19) 0.40284(9) 0.60075(15) 0.0297(4) Uani 1 1 d . . .
C25 C 0.2732(2) 0.44764(10) 0.52234(19) 0.0278(4) Uani 1 1 d . . .
H25A H 0.2934 0.4981 0.5470 0.033 Uiso 1 1 calc R . .
C26 C 0.3003(2) 0.42063(10) 0.40450(17) 0.0235(4) Uani 1 1 d . . .
O20 O 0.35687(16) 0.46899(7) 0.32730(13) 0.0296(3) Uani 1 1 d . . .
N31 N 0.27141(19) 0.43522(10) -0.03734(16) 0.0312(4) Uani 1 1 d . . .
C32 C 0.2590(2) 0.45679(10) 0.0850(2) 0.0276(4) Uani 1 1 d . . .
H32A H 0.1683 0.4830 0.0890 0.033 Uiso 1 1 calc R . .
C33 C 0.3751(2) 0.44173(10) 0.20430(19) 0.0257(4) Uani 1 1 d . . .
C34 C 0.5082(2) 0.40473(11) 0.20158(18) 0.0312(4) Uani 1 1 d . . .
H34A H 0.5890 0.3944 0.2835 0.037 Uiso 1 1 calc R . .
C35 C 0.5212(2) 0.38290(12) 0.0756(2) 0.0352(5) Uani 1 1 d . . .
H35A H 0.6118 0.3575 0.0691 0.042 Uiso 1 1 calc R . .
C36 C 0.4008(2) 0.39868(12) -0.03958(19) 0.0333(4) Uani 1 1 d . . .
H36A H 0.4098 0.3828 -0.1254 0.040 Uiso 1 1 calc R . .
N40 N 0.60178(17) -0.11655(9) 0.25952(14) 0.0262(3) Uani 1 1 d . . .
O40 O 0.60142(18) -0.06933(8) 0.16863(13) 0.0332(3) Uani 1 1 d . . .
O41 O 0.56496(17) -0.09697(9) 0.36268(13) 0.0383(3) Uani 1 1 d . . .
O42 O 0.63949(17) -0.18154(8) 0.24474(15) 0.0387(3) Uani 1 1 d . . .

loop_
_atom_site_aniso_label
_atom_site_aniso_U_11
_atom_site_aniso_U_22
_atom_site_aniso_U_33
_atom_site_aniso_U_23
_atom_site_aniso_U_13
_atom_site_aniso_U_12
Ag1 0.03252(10) 0.02799(10) 0.02517(9) 0.00179(5) 0.01195(7) 0.00324(6)
N11 0.0343(8) 0.0260(8) 0.0256(7) -0.0024(6) 0.0116(6) 0.0029(7)
C12 0.0359(10) 0.0228(9) 0.0218(8) -0.0003(7) 0.0118(7) 0.0013(8)
C13 0.0373(10) 0.0213(9) 0.0262(9) -0.0035(7) 0.0178(8) -0.0005(8)
C14 0.0385(11) 0.0328(11) 0.0314(10) -0.0033(8) 0.0088(8) 0.0107(9)
C15 0.0462(12) 0.0342(11) 0.0220(9) -0.0041(8) 0.0048(8) 0.0082(9)
C16 0.0394(11) 0.0293(10) 0.0229(8) -0.0061(7) 0.0112(8) 0.0018(8)
O10 0.0515(8) 0.0208(7) 0.0312(7) -0.0028(5) 0.0253(6) 0.0021(6)
N21 0.0267(8) 0.0242(8) 0.0205(7) -0.0019(6) 0.0083(6) 0.0018(6)
C22 0.0293(10) 0.0219(9) 0.0229(8) 0.0002(7) 0.0100(7) 0.0054(7)
C23 0.0407(11) 0.0263(10) 0.0268(9) 0.0009(7) 0.0182(8) 0.0046(8)
N24 0.0401(9) 0.0303(9) 0.0227(7) -0.0034(6) 0.0155(7) 0.0012(7)
C25 0.0327(10) 0.0278(10) 0.0242(9) -0.0059(7) 0.0104(8) -0.0035(8)
C26 0.0239(9) 0.0266(9) 0.0207(8) 0.0003(7) 0.0077(7) 0.0003(7)
O20 0.0438(8) 0.0276(7) 0.0225(6) -0.0058(5) 0.0176(6) -0.0073(6)
N31 0.0345(9) 0.0376(9) 0.0229(8) -0.0017(6) 0.0108(7) 0.0040(7)
C32 0.0297(10) 0.0300(10) 0.0262(9) -0.0015(7) 0.0129(8) 0.0022(8)
C33 0.0353(10) 0.0240(10) 0.0214(8) -0.0035(7) 0.0140(8) -0.0059(8)
C34 0.0329(10) 0.0358(11) 0.0229(9) -0.0013(8) 0.0051(8) 0.0040(8)
C35 0.0323(10) 0.0439(12) 0.0310(10) -0.0047(9) 0.0118(8) 0.0074(9)
C36 0.0358(11) 0.0430(12) 0.0246(9) -0.0044(8) 0.0141(8) 0.0033(9)
N40 0.0233(8) 0.0303(9) 0.0241(8) 0.0006(6) 0.0053(6) -0.0025(6)
O40 0.0496(9) 0.0286(7) 0.0255(7) 0.0014(6) 0.0173(6) 0.0001(6)
O41 0.0460(9) 0.0466(9) 0.0270(7) 0.0009(6) 0.0178(6) -0.0032(7)
O42 0.0422(8) 0.0226(8) 0.0489(8) -0.0001(6) 0.0098(7) -0.0006(6)

loop_
_atom_type_symbol
_atom_type_description
_atom_type_scat_dispersion_real
_atom_type_scat_dispersion_imag
_atom_type_scat_source
C C 0.0033 0.0016 'International Tables Vol C Tables 4.2.6.8 and 6.1.1.4'
H H 0.0000 0.0000 'International Tables Vol C Tables 4.2.6.8 and 6.1.1.4'
N N 0.0061 0.0033 'International Tables Vol C Tables 4.2.6.8 and 6.1.1.4'
O O 0.0106 0.0060 'International Tables Vol C Tables 4.2.6.8 and 6.1.1.4'
Ag Ag -0.8971 1.1015 'International Tables Vol C Tables 4.2.6.8 and 6.1.1.4'

loop_
_geom_angle_atom_site_label_1
_geom_angle_atom_site_label_2
_geom_angle_atom_site_label_3
_geom_angle
_geom_angle_site_symmetry_1
_geom_angle_site_symmetry_3
_geom_angle_publ_flag
N11 Ag1 N31 117.86(6) . 4_666 ?
N11 Ag1 O40 129.67(6) . . ?
N31 Ag1 O40 110.12(6) 4_666 . ?
N11 Ag1 N24 99.19(6) . 4_665 ?
N31 Ag1 N24 99.06(6) 4_666 4_665 ?
O40 Ag1 N24 87.07(6) . 4_665 ?
C16 N11 C12 117.41(16) . . ?
C16 N11 Ag1 123.48(12) . . ?
C12 N11 Ag1 118.69(12) . . ?
N11 C12 C13 122.08(16) . . ?
C12 C13 C14 121.00(16) . . ?
C12 C13 O10 116.36(16) . . ?
C14 C13 O10 122.59(17) . . ?
C13 C14 C15 116.60(18) . . ?
C16 C15 C14 120.23(17) . . ?
N11 C16 C15 122.63(17) . . ?
C22 O10 C13 117.62(14) . . ?
C22 N21 C26 115.62(15) . . ?
N21 C22 O10 119.42(15) . . ?
N21 C22 C23 123.30(17) . . ?
O10 C22 C23 117.28(16) . . ?
N24 C23 C22 119.62(17) . . ?
C25 N24 C23 118.39(15) . . ?
C25 N24 Ag1 121.32(13) . 4_566 ?
C23 N24 Ag1 116.26(12) . 4_566 ?
N24 C25 C26 119.88(17) . . ?
N21 C26 O20 119.17(15) . . ?
N21 C26 C25 123.17(16) . . ?
O20 C26 C25 117.65(16) . . ?
C26 O20 C33 116.83(14) . . ?
C36 N31 C32 117.83(17) . . ?
C36 N31 Ag1 117.93(12) . 4_565 ?
C32 N31 Ag1 124.15(14) . 4_565 ?
N31 C32 C33 121.40(18) . . ?
C34 C33 C32 120.62(17) . . ?
C34 C33 O20 121.26(18) . . ?
C32 C33 O20 118.02(18) . . ?
C33 C34 C35 117.92(17) . . ?
C36 C35 C34 118.79(19) . . ?
N31 C36 C35 123.42(18) . . ?
O42 N40 O41 121.33(16) . . ?
O42 N40 O40 119.49(15) . . ?
O41 N40 O40 119.18(17) . . ?
N40 O40 Ag1 107.82(11) . . ?

loop_
_geom_bond_atom_site_label_1
_geom_bond_atom_site_label_2
_geom_bond_distance
_geom_bond_site_symmetry_2
_geom_bond_publ_flag
Ag1 N11 2.2437(17) . ?
Ag1 N31 2.3026(17) 4_666 ?
Ag1 O40 2.3521(17) . ?
Ag1 N24 2.4806(16) 4_665 ?
N11 C16 1.345(2) . ?
N11 C12 1.348(2) . ?
C12 C13 1.371(3) . ?
C13 C14 1.382(3) . ?
C13 O10 1.392(2) . ?
C14 C15 1.383(3) . ?
C15 C16 1.377(3) . ?
O10 C22 1.366(2) . ?
N21 C22 1.320(2) . ?
N21 C26 1.322(2) . ?
C22 C23 1.388(2) . ?
C23 N24 1.334(3) . ?
N24 C25 1.329(2) . ?
N24 Ag1 2.4806(16) 4_566 ?
C25 C26 1.387(3) . ?
C26 O20 1.371(2) . ?
O20 C33 1.405(2) . ?
N31 C36 1.337(2) . ?
N31 C32 1.346(3) . ?
N31 Ag1 2.3026(17) 4_565 ?
C32 C33 1.376(3) . ?
C33 C34 1.372(3) . ?
C34 C35 1.385(3) . ?
C35 C36 1.371(3) . ?
N40 O42 1.245(2) . ?
N40 O41 1.246(2) . ?
N40 O40 1.262(2) . ?

loop_
_geom_torsion_atom_site_label_1
_geom_torsion_atom_site_label_2
_geom_torsion_atom_site_label_3
_geom_torsion_atom_site_label_4
_geom_torsion
_geom_torsion_site_symmetry_1
_geom_torsion_site_symmetry_2
_geom_torsion_site_symmetry_3
_geom_torsion_site_symmetry_4
_geom_torsion_publ_flag
N31 Ag1 N11 C16 143.15(15) 4_666 . . . ?
O40 Ag1 N11 C16 -56.12(17) . . . . ?
N24 Ag1 N11 C16 37.72(16) 4_665 . . . ?
N31 Ag1 N11 C12 -29.13(16) 4_666 . . . ?
O40 Ag1 N11 C12 131.60(13) . . . . ?
N24 Ag1 N11 C12 -134.56(14) 4_665 . . . ?
C16 N11 C12 C13 0.3(3) . . . . ?
Ag1 N11 C12 C13 173.00(14) . . . . ?
N11 C12 C13 C14 1.7(3) . . . . ?
N11 C12 C13 O10 179.13(16) . . . . ?
C12 C13 C14 C15 -2.4(3) . . . . ?
O10 C13 C14 C15 -179.65(18) . . . . ?
C13 C14 C15 C16 1.2(3) . . . . ?
C12 N11 C16 C15 -1.4(3) . . . . ?
Ag1 N11 C16 C15 -173.79(16) . . . . ?
C14 C15 C16 N11 0.7(3) . . . . ?
C12 C13 O10 C22 114.77(19) . . . . ?
C14 C13 O10 C22 -67.8(2) . . . . ?
C26 N21 C22 O10 178.65(15) . . . . ?
C26 N21 C22 C23 -1.5(3) . . . . ?
C13 O10 C22 N21 3.9(2) . . . . ?
C13 O10 C22 C23 -175.93(17) . . . . ?
N21 C22 C23 N24 1.5(3) . . . . ?
O10 C22 C23 N24 -178.65(16) . . . . ?
C22 C23 N24 C25 -0.2(3) . . . . ?
C22 C23 N24 Ag1 157.50(14) . . . 4_566 ?
C23 N24 C25 C26 -0.8(3) . . . . ?
Ag1 N24 C25 C26 -157.38(14) 4_566 . . . ?
C22 N21 C26 O20 -179.04(15) . . . . ?
C22 N21 C26 C25 0.4(3) . . . . ?
N24 C25 C26 N21 0.8(3) . . . . ?
N24 C25 C26 O20 -179.79(16) . . . . ?
N21 C26 O20 C33 3.0(2) . . . . ?
C25 C26 O20 C33 -176.45(17) . . . . ?
C36 N31 C32 C33 -0.2(3) . . . . ?
Ag1 N31 C32 C33 176.36(13) 4_565 . . . ?
N31 C32 C33 C34 0.7(3) . . . . ?
N31 C32 C33 O20 177.15(16) . . . . ?
C26 O20 C33 C34 -85.1(2) . . . . ?
C26 O20 C33 C32 98.5(2) . . . . ?
C32 C33 C34 C35 -0.4(3) . . . . ?
O20 C33 C34 C35 -176.69(17) . . . . ?
C33 C34 C35 C36 -0.4(3) . . . . ?
C32 N31 C36 C35 -0.7(3) . . . . ?
Ag1 N31 C36 C35 -177.44(17) 4_565 . . . ?
C34 C35 C36 N31 1.0(3) . . . . ?
O42 N40 O40 Ag1 -167.79(12) . . . . ?
O41 N40 O40 Ag1 11.88(18) . . . . ?
N11 Ag1 O40 N40 -107.84(12) . . . . ?
N31 Ag1 O40 N40 54.06(13) 4_666 . . . ?
N24 Ag1 O40 N40 152.65(12) 4_665 . . . ?
